data_1550489
loop_
_publ_author_name
'li, qiuxia'
'Shi, Chao'
'Huang, Manli'
'Wei, Xing'
'Yan, Hong'
'Yang, Chuluo'
'Yuan, Aihua'

_publ_section_title
;
 B- and N-embedded color-tunable phosphorescent iridium complexes and
 B&#x2212;N lewis adducts with intriguing structural and optical changes
;
_journal_name_full 'Chemical Science'
_journal_paper_doi 10.1039/C8SC04252G
_journal_year 2019
_chemical_formula_sum 'C61 H43 B2 Ir N4 O6'
_chemical_formula_weight 1141.84
_space_group_crystal_system monoclinic
_space_group_IT_number 15
_space_group_name_Hall '-C 2yc'
_space_group_name_H-M_alt 'C 1 2/c 1'
_symmetry_space_group_name_Hall '-C 2yc'
_symmetry_space_group_name_H-M 'C 1 2/c 1'
_atom_sites_solution_hydrogens geom
_audit_creation_method SHELXL-2016/6
_audit_update_record
;
2018-08-03 deposited with the CCDC.
2019-01-18 downloaded from the CCDC.
;
_cell_angle_alpha 90
_cell_angle_beta 126.132(12)
_cell_angle_gamma 90
_cell_formula_units_Z 8
_cell_length_a 34.306(9)
_cell_length_b 16.952(5)
_cell_length_c 28.450(6)
_cell_measurement_reflns_used 9633
_cell_measurement_temperature 293(2)
_cell_measurement_theta_max 25.42
_cell_measurement_theta_min 2.19
_cell_volume 13363(6)
_computing_structure_refinement 'SHELXL-2016/6 (Sheldrick, 2016)'
_diffrn_ambient_temperature 293(2)
_diffrn_measured_fraction_theta_full 0.998
_diffrn_measured_fraction_theta_max 0.998
_diffrn_measurement_device_type 'CCD area detector'
_diffrn_measurement_method 'phi and omega scans'
_diffrn_radiation_type MoK\a
_diffrn_radiation_wavelength 0.71073
_diffrn_reflns_av_R_equivalents 0.0566
_diffrn_reflns_av_unetI/netI 0.0834
_diffrn_reflns_Laue_measured_fraction_full 0.998
_diffrn_reflns_Laue_measured_fraction_max 0.998
_diffrn_reflns_limit_h_max 40
_diffrn_reflns_limit_h_min -40
_diffrn_reflns_limit_k_max 18
_diffrn_reflns_limit_k_min -20
_diffrn_reflns_limit_l_max 33
_diffrn_reflns_limit_l_min -22
_diffrn_reflns_number 22834
_diffrn_reflns_point_group_measured_fraction_full 0.998
_diffrn_reflns_point_group_measured_fraction_max 0.998
_diffrn_reflns_theta_full 24.995
_diffrn_reflns_theta_max 24.995
_diffrn_reflns_theta_min 1.408
_exptl_absorpt_coefficient_mu 2.042
_exptl_crystal_colour yellow
_exptl_crystal_density_diffrn 1.135
_exptl_crystal_description block
_exptl_crystal_F_000 4576.0
_platon_squeeze_details
;
;
_refine_diff_density_max 1.171
_refine_diff_density_min -1.626
_refine_diff_density_rms 0.143
_refine_ls_extinction_method none
_refine_ls_goodness_of_fit_ref 1.023
_refine_ls_hydrogen_treatment constr
_refine_ls_matrix_type full
_refine_ls_number_parameters 669
_refine_ls_number_reflns 11751
_refine_ls_number_restraints 0
_refine_ls_restrained_S_all 1.023
_refine_ls_R_factor_all 0.0490
_refine_ls_R_factor_gt 0.0386
_refine_ls_shift/su_max 0.002
_refine_ls_shift/su_mean 0.000
_refine_ls_structure_factor_coef Fsqd
_refine_ls_weighting_details 'w=1/[\s^2^(Fo^2^)+(0.0540P)^2^] where P=(Fo^2^+2Fc^2^)/3'
_refine_ls_weighting_scheme calc
_refine_ls_wR_factor_gt 0.1145
_refine_ls_wR_factor_ref 0.1193
_reflns_Friedel_coverage 0.000
_reflns_number_gt 9200
_reflns_number_total 11751
_reflns_threshold_expression 'I > 2\s(I)'
_cod_data_source_file c8sc04252g2.cif
_cod_data_source_block Ir-BB-Pyridine
_cod_database_code 1550489
_shelx_shelxl_version_number 2016/6
_shelx_space_group_comment
;
The symmetry employed for this shelxl refinement is uniquely defined
by the following loop, which should always be used as a source of
symmetry information in preference to the above space-group names.
They are only intended as comments.
;

loop_
_space_group_symop_operation_xyz
'x, y, z'
'-x, y, -z+1/2'
'x+1/2, y+1/2, z'
'-x+1/2, y+1/2, -z+1/2'
'-x, -y, -z'
'x, -y, z-1/2'
'-x+1/2, -y+1/2, -z'
'x+1/2, -y+1/2, z-1/2'

loop_
_atom_site_label
_atom_site_type_symbol
_atom_site_fract_x
_atom_site_fract_y
_atom_site_fract_z
_atom_site_U_iso_or_equiv
_atom_site_adp_type
_atom_site_occupancy
_atom_site_site_symmetry_order
_atom_site_calc_flag
_atom_site_refinement_flags_posn
_atom_site_refinement_flags_adp
Ir1 Ir 0.07161(2) 0.14801(2) -0.02629(2) 0.01852(8) Uani 1 1 d . .
O1 O 0.14610(11) 0.1645(2) 0.12058(13) 0.0262(8) Uani 1 1 d . .
O2 O 0.29237(12) 0.2143(2) 0.13747(14) 0.0337(9) Uani 1 1 d . .
O3 O 0.12654(13) -0.0083(2) -0.03442(15) 0.0300(8) Uani 1 1 d . .
O4 O 0.10995(14) -0.1817(2) 0.08719(16) 0.0387(9) Uani 1 1 d . .
O5 O 0.05725(13) 0.2701(2) -0.04917(17) 0.0365(9) Uani 1 1 d . .
O6 O -0.00141(11) 0.1225(2) -0.09960(13) 0.0265(8) Uani 1 1 d . .
N1 N 0.09456(14) 0.1478(2) -0.07754(16) 0.0216(9) Uani 1 1 d . .
N2 N 0.04391(14) 0.1517(2) 0.02070(16) 0.0206(9) Uani 1 1 d . .
N5 N 0.26002(14) 0.2971(2) 0.21675(16) 0.0247(9) Uani 1 1 d . .
N6 N 0.21536(15) -0.1296(3) 0.09706(17) 0.0260(10) Uani 1 1 d . .
C8 C 0.08558(15) 0.0361(3) 0.00412(18) 0.0186(10) Uani 1 1 d . .
C10 C 0.14917(18) -0.0650(3) -0.0456(2) 0.0305(12) Uani 1 1 d . .
C11 C 0.17052(18) 0.1546(3) 0.1788(2) 0.0244(11) Uani 1 1 d . .
C14 C 0.23768(19) 0.1573(3) 0.2793(2) 0.0259(12) Uani 1 1 d . .
H14 H 0.269987 0.168064 0.308441 0.031 Uiso 1 1 calc R U
C16 C 0.14240(18) 0.1712(3) 0.0351(2) 0.0218(11) Uani 1 1 d . .
C17 C -0.00188(19) 0.1422(3) 0.0752(2) 0.0323(13) Uani 1 1 d . .
H17 H -0.016728 0.139382 0.093911 0.039 Uiso 1 1 calc R U
C18 C 0.04375(15) 0.0823(3) 0.04402(18) 0.0188(10) Uani 1 1 d . .
C19 C 0.06874(15) 0.0186(3) 0.03808(18) 0.0198(10) Uani 1 1 d . .
C20 C 0.21971(17) 0.1696(3) 0.2208(2) 0.0238(11) Uani 1 1 d . .
C21 C 0.29548(17) 0.3203(3) 0.2706(2) 0.0287(12) Uani 1 1 d . .
H21 H 0.317200 0.282786 0.297045 0.034 Uiso 1 1 calc R U
C22 C 0.11133(16) -0.0236(3) 0.00101(18) 0.0201(10) Uani 1 1 d . .
C23 C 0.07542(16) -0.0546(3) 0.06404(18) 0.0239(11) Uani 1 1 d . .
H23 H 0.062195 -0.065976 0.083915 0.029 Uiso 1 1 calc R U
C24 C 0.12346(17) -0.0956(3) 0.03041(19) 0.0233(11) Uani 1 1 d . .
C25 C 0.30218(18) 0.1636(3) 0.2247(2) 0.0244(11) Uani 1 1 d . .
C26 C 0.02031(17) 0.0765(3) 0.0714(2) 0.0272(12) Uani 1 1 d . .
H26 H 0.019783 0.028608 0.086957 0.033 Uiso 1 1 calc R U
C27 C 0.14073(17) 0.1713(3) -0.0524(2) 0.0227(11) Uani 1 1 d . .
C28 C 0.16981(17) 0.1762(3) 0.0947(2) 0.0199(10) Uani 1 1 d . .
C29 C 0.3621(2) 0.1423(3) 0.2049(3) 0.0391(15) Uani 1 1 d . .
H29 H 0.372251 0.151724 0.181408 0.047 Uiso 1 1 calc R U
C30 C 0.10269(18) -0.1102(3) 0.0590(2) 0.0281(12) Uani 1 1 d . .
C31 C 0.24225(17) 0.2019(3) 0.1040(2) 0.0247(11) Uani 1 1 d . .
C32 C 0.21941(17) 0.1935(3) 0.1308(2) 0.0244(11) Uani 1 1 d . .
C34 C -0.00129(19) 0.2115(4) 0.0505(3) 0.0385(15) Uani 1 1 d . .
H34 H -0.016504 0.256081 0.051668 0.046 Uiso 1 1 calc R U
C35 C 0.33116(18) 0.1153(3) 0.2734(2) 0.0286(12) Uani 1 1 d . .
H35 H 0.321110 0.105059 0.296858 0.034 Uiso 1 1 calc R U
C36 C 0.02215(18) 0.2152(3) 0.0235(2) 0.0278(12) Uani 1 1 d . .
H36 H 0.022607 0.262552 0.007374 0.033 Uiso 1 1 calc R U
C37 C 0.1669(2) -0.1362(3) -0.0158(2) 0.0337(13) Uani 1 1 d . .
C38 C -0.0224(2) 0.2549(4) -0.1310(3) 0.0488(17) Uani 1 1 d . .
H38 H -0.048261 0.284353 -0.160583 0.059 Uiso 1 1 calc R U
C39 C 0.0663(2) 0.1319(3) -0.1354(2) 0.0341(13) Uani 1 1 d . .
H39 H 0.035172 0.113343 -0.152277 0.041 Uiso 1 1 calc R U
C40 C 0.21804(18) 0.1959(3) 0.0450(2) 0.0309(12) Uani 1 1 d . .
H40 H 0.234419 0.201140 0.028329 0.037 Uiso 1 1 calc R U
C41 C 0.31965(17) 0.1730(3) 0.1905(2) 0.0287(12) Uani 1 1 d . .
C42 C -0.0787(2) 0.1416(4) -0.1883(2) 0.0518(19) Uani 1 1 d . .
H42A H -0.072078 0.099217 -0.205118 0.078 Uiso 1 1 calc R U
H42B H -0.095805 0.182686 -0.216628 0.078 Uiso 1 1 calc R U
H42C H -0.097986 0.122267 -0.176517 0.078 Uiso 1 1 calc R U
C43 C 0.24710(19) -0.1835(4) 0.1338(2) 0.0352(13) Uani 1 1 d . .
H43 H 0.238809 -0.236639 0.126346 0.042 Uiso 1 1 calc R U
C44 C 0.30117(19) 0.3974(3) 0.2884(2) 0.0304(12) Uani 1 1 d . .
H44 H 0.326000 0.411429 0.326436 0.037 Uiso 1 1 calc R U
C45 C 0.15816(19) 0.1828(4) -0.0851(2) 0.0352(13) Uani 1 1 d . .
H45 H 0.189699 0.199829 -0.067383 0.042 Uiso 1 1 calc R U
C46 C 0.16861(18) 0.1820(3) 0.0105(2) 0.0263(11) Uani 1 1 d . .
C47 C 0.2087(2) 0.1298(4) 0.2948(2) 0.0359(14) Uani 1 1 d . .
H47 H 0.221833 0.121018 0.333749 0.043 Uiso 1 1 calc R U
C48 C 0.37402(19) 0.0819(3) 0.2887(2) 0.0334(13) Uani 1 1 d . .
H48 H 0.391800 0.049617 0.321313 0.040 Uiso 1 1 calc R U
C49 C 0.0815(2) 0.1418(4) -0.1702(2) 0.0400(16) Uani 1 1 d . .
H49 H 0.060972 0.130750 -0.209776 0.048 Uiso 1 1 calc R U
C50 C 0.1277(2) 0.1685(4) -0.1452(2) 0.0372(15) Uani 1 1 d . .
H50 H 0.138614 0.176990 -0.167979 0.045 Uiso 1 1 calc R U
C51 C -0.03018(18) 0.1748(4) -0.1343(2) 0.0341(13) Uani 1 1 d . .
C53 C 0.2281(2) -0.0537(3) 0.1090(2) 0.0368(13) Uani 1 1 d . .
H53 H 0.205952 -0.015636 0.083802 0.044 Uiso 1 1 calc R U
C54 C 0.0173(2) 0.2972(4) -0.0910(3) 0.0404(15) Uani 1 1 d . .
C55 C 0.1603(2) 0.1155(5) 0.2525(2) 0.0472(17) Uani 1 1 d . .
H55 H 0.140812 0.097622 0.262970 0.057 Uiso 1 1 calc R U
C56 C 0.39025(19) 0.0969(4) 0.2549(2) 0.0386(14) Uani 1 1 d . .
H56 H 0.419670 0.076670 0.265716 0.046 Uiso 1 1 calc R U
C57 C 0.2292(3) 0.3509(3) 0.1798(3) 0.059(2) Uani 1 1 d . .
H57 H 0.203993 0.335292 0.142378 0.071 Uiso 1 1 calc R U
C58 C 0.2924(2) -0.1626(4) 0.1832(3) 0.0479(17) Uani 1 1 d . .
H58 H 0.313665 -0.201083 0.209003 0.057 Uiso 1 1 calc R U
C59 C 0.2698(2) 0.4531(3) 0.2496(2) 0.0447(16) Uani 1 1 d . .
H59 H 0.273358 0.505909 0.260341 0.054 Uiso 1 1 calc R U
C60 C 0.12310(19) -0.2462(3) 0.0696(2) 0.0368(14) Uani 1 1 d . .
C61 C 0.14870(19) -0.2414(3) 0.0462(2) 0.0385(14) Uani 1 1 d . .
C62 C 0.1528(2) -0.0428(4) -0.0891(2) 0.0404(15) Uani 1 1 d . .
H62 H 0.140428 0.005503 -0.107700 0.048 Uiso 1 1 calc R U
C63 C 0.1751(2) -0.0930(5) -0.1053(3) 0.0562(19) Uani 1 1 d . .
H63 H 0.175692 -0.080140 -0.136660 0.067 Uiso 1 1 calc R U
C64 C 0.2718(2) -0.0294(4) 0.1563(2) 0.0434(15) Uani 1 1 d . .
H64 H 0.278980 0.024109 0.163222 0.052 Uiso 1 1 calc R U
C65 C 0.1409(2) 0.1276(4) 0.1947(2) 0.0417(16) Uani 1 1 d . .
H65 H 0.108313 0.118058 0.166173 0.050 Uiso 1 1 calc R U
C67 C 0.1902(3) -0.1839(5) -0.0316(3) 0.058(2) Uani 1 1 d . .
H67 H 0.202191 -0.232337 -0.013088 0.070 Uiso 1 1 calc R U
C68 C 0.0154(3) 0.3864(4) -0.0937(4) 0.070(2) Uani 1 1 d . .
H68A H 0.009403 0.406242 -0.066860 0.105 Uiso 1 1 calc R U
H68B H -0.010097 0.402993 -0.132416 0.105 Uiso 1 1 calc R U
H68C H 0.045618 0.406576 -0.083447 0.105 Uiso 1 1 calc R U
C69 C 0.3052(2) -0.0843(4) 0.1934(3) 0.0485(17) Uani 1 1 d . .
H69 H 0.335881 -0.069001 0.224839 0.058 Uiso 1 1 calc R U
C70 C 0.1215(3) -0.3875(5) 0.0685(4) 0.076(3) Uani 1 1 d . .
H70 H 0.113528 -0.435309 0.076846 0.091 Uiso 1 1 calc R U
C75 C 0.1096(2) -0.3190(4) 0.0805(3) 0.0509(17) Uani 1 1 d . .
H75 H 0.092288 -0.319306 0.096238 0.061 Uiso 1 1 calc R U
C77 C 0.1595(3) -0.3154(4) 0.0335(3) 0.065(2) Uani 1 1 d . .
H77 H 0.176803 -0.316133 0.017766 0.078 Uiso 1 1 calc R U
C183 C 0.1963(3) -0.1618(5) -0.0747(3) 0.071(2) Uani 1 1 d . .
H183 H 0.214279 -0.193078 -0.082270 0.086 Uiso 1 1 calc R U
C185 C 0.1460(3) -0.3860(4) 0.0433(4) 0.084(3) Uani 1 1 d . .
H185 H 0.153243 -0.432948 0.032986 0.101 Uiso 1 1 calc R U
C186 C 0.2333(3) 0.4295(4) 0.1948(3) 0.080(3) Uani 1 1 d . .
H186 H 0.211270 0.466158 0.167631 0.096 Uiso 1 1 calc R U
B1 B 0.25086(19) 0.2021(3) 0.1997(2) 0.0205(12) Uani 1 1 d . .
B2 B 0.1612(2) -0.1557(4) 0.0363(3) 0.0308(15) Uani 1 1 d . .

loop_
_atom_site_aniso_label
_atom_site_aniso_U_11
_atom_site_aniso_U_22
_atom_site_aniso_U_33
_atom_site_aniso_U_23
_atom_site_aniso_U_13
_atom_site_aniso_U_12
Ir1 0.01346(12) 0.02560(13) 0.01808(11) 0.00332(8) 0.01017(9) 0.00003(8)
O1 0.0115(16) 0.049(2) 0.0178(17) -0.0014(15) 0.0088(14) -0.0041(16)
O2 0.0170(17) 0.055(3) 0.0283(19) 0.0049(18) 0.0129(15) -0.0111(18)
O3 0.038(2) 0.032(2) 0.039(2) 0.0036(17) 0.0332(18) 0.0056(17)
O4 0.042(2) 0.030(2) 0.033(2) 0.0136(18) 0.0166(18) -0.0001(19)
O5 0.028(2) 0.031(2) 0.051(2) 0.0127(19) 0.0230(18) 0.0065(18)
O6 0.0159(17) 0.046(2) 0.0177(17) 0.0083(16) 0.0098(15) 0.0023(17)
N1 0.017(2) 0.032(2) 0.0147(19) 0.0053(17) 0.0085(17) -0.0009(18)
N2 0.013(2) 0.030(2) 0.0150(19) -0.0006(17) 0.0062(16) -0.0024(18)
N5 0.018(2) 0.028(2) 0.019(2) -0.0045(18) 0.0064(17) -0.0045(19)
N6 0.022(2) 0.030(3) 0.024(2) 0.0011(19) 0.0122(19) 0.003(2)
C8 0.010(2) 0.029(3) 0.012(2) -0.0081(19) 0.0042(18) -0.007(2)
C10 0.023(3) 0.046(3) 0.029(3) -0.009(3) 0.018(2) 0.002(3)
C11 0.020(3) 0.036(3) 0.021(2) -0.007(2) 0.014(2) -0.007(2)
C14 0.021(3) 0.035(3) 0.018(2) 0.001(2) 0.009(2) -0.005(2)
C16 0.023(3) 0.024(3) 0.024(2) 0.010(2) 0.017(2) 0.003(2)
C17 0.023(3) 0.051(4) 0.031(3) -0.003(3) 0.020(2) -0.001(3)
C18 0.008(2) 0.030(3) 0.016(2) -0.007(2) 0.0057(18) -0.005(2)
C19 0.010(2) 0.029(3) 0.017(2) -0.003(2) 0.0061(18) -0.006(2)
C20 0.017(2) 0.024(3) 0.029(3) -0.006(2) 0.013(2) -0.003(2)
C21 0.016(2) 0.032(3) 0.032(3) -0.003(2) 0.011(2) -0.005(2)
C22 0.014(2) 0.031(3) 0.018(2) 0.004(2) 0.0104(19) -0.001(2)
C23 0.021(2) 0.036(3) 0.017(2) 0.005(2) 0.012(2) -0.005(2)
C24 0.018(2) 0.032(3) 0.015(2) -0.002(2) 0.006(2) 0.000(2)
C25 0.019(3) 0.026(3) 0.024(3) -0.004(2) 0.010(2) -0.004(2)
C26 0.020(3) 0.041(3) 0.020(2) 0.000(2) 0.012(2) -0.003(2)
C27 0.019(2) 0.031(3) 0.019(2) 0.006(2) 0.012(2) 0.001(2)
C28 0.017(2) 0.021(2) 0.022(2) -0.002(2) 0.012(2) 0.000(2)
C29 0.024(3) 0.052(4) 0.045(3) -0.008(3) 0.022(3) -0.008(3)
C30 0.025(3) 0.027(3) 0.021(2) 0.006(2) 0.007(2) 0.000(2)
C31 0.020(2) 0.034(3) 0.021(2) 0.001(2) 0.012(2) -0.007(2)
C32 0.016(2) 0.023(3) 0.031(3) -0.001(2) 0.013(2) -0.004(2)
C34 0.022(3) 0.042(4) 0.053(4) -0.019(3) 0.023(3) -0.001(3)
C35 0.025(3) 0.031(3) 0.026(3) -0.004(2) 0.013(2) -0.004(2)
C36 0.023(3) 0.035(3) 0.025(3) -0.004(2) 0.014(2) 0.003(2)
C37 0.029(3) 0.040(3) 0.029(3) -0.006(2) 0.016(2) 0.007(3)
C38 0.028(3) 0.060(5) 0.053(4) 0.028(3) 0.021(3) 0.022(3)
C39 0.019(3) 0.046(4) 0.036(3) 0.007(3) 0.015(2) 0.000(3)
C40 0.021(3) 0.039(3) 0.041(3) 0.004(3) 0.023(2) -0.006(2)
C41 0.014(2) 0.030(3) 0.037(3) 0.000(2) 0.012(2) -0.004(2)
C42 0.021(3) 0.095(6) 0.027(3) 0.012(3) 0.006(2) -0.005(3)
C43 0.025(3) 0.031(3) 0.043(3) 0.004(3) 0.016(3) 0.004(3)
C44 0.028(3) 0.032(3) 0.028(3) -0.006(2) 0.015(2) -0.006(3)
C45 0.022(3) 0.052(4) 0.039(3) 0.008(3) 0.023(2) -0.008(3)
C46 0.022(3) 0.030(3) 0.026(3) 0.002(2) 0.014(2) -0.004(2)
C47 0.027(3) 0.062(4) 0.019(3) -0.005(3) 0.014(2) -0.006(3)
C48 0.024(3) 0.037(3) 0.029(3) 0.002(2) 0.010(2) 0.007(3)
C49 0.032(3) 0.076(5) 0.013(2) 0.004(3) 0.015(2) 0.000(3)
C50 0.035(3) 0.065(4) 0.018(3) 0.012(3) 0.019(2) -0.005(3)
C51 0.016(3) 0.057(4) 0.033(3) 0.015(3) 0.016(2) 0.002(3)
C53 0.031(3) 0.031(3) 0.040(3) 0.005(3) 0.017(3) -0.002(3)
C54 0.035(3) 0.043(4) 0.048(4) 0.021(3) 0.028(3) 0.015(3)
C55 0.036(3) 0.086(5) 0.028(3) -0.001(3) 0.023(3) -0.015(4)
C56 0.019(3) 0.049(4) 0.039(3) -0.004(3) 0.012(2) 0.005(3)
C57 0.058(5) 0.031(4) 0.031(3) -0.005(3) -0.006(3) 0.006(3)
C58 0.032(3) 0.046(4) 0.042(4) 0.007(3) 0.009(3) 0.007(3)
C59 0.053(4) 0.025(3) 0.033(3) -0.003(3) 0.012(3) -0.004(3)
C60 0.026(3) 0.026(3) 0.031(3) 0.004(2) 0.001(2) 0.002(3)
C61 0.026(3) 0.033(3) 0.033(3) 0.003(3) 0.005(2) 0.006(3)
C62 0.038(3) 0.059(4) 0.035(3) 0.003(3) 0.027(3) 0.013(3)
C63 0.052(4) 0.091(6) 0.044(4) 0.001(4) 0.038(3) 0.019(4)
C64 0.037(3) 0.039(4) 0.036(3) -0.004(3) 0.011(3) -0.010(3)
C65 0.022(3) 0.079(5) 0.030(3) -0.003(3) 0.019(2) -0.008(3)
C67 0.067(5) 0.074(5) 0.035(3) 0.004(3) 0.031(3) 0.039(4)
C68 0.076(5) 0.047(4) 0.091(6) 0.022(4) 0.051(5) 0.021(4)
C69 0.031(3) 0.049(4) 0.041(3) -0.009(3) 0.007(3) -0.012(3)
C70 0.067(6) 0.030(4) 0.095(6) -0.004(4) 0.029(5) -0.011(4)
C75 0.034(3) 0.033(4) 0.056(4) 0.014(3) 0.010(3) 0.000(3)
C77 0.055(5) 0.038(4) 0.090(6) -0.015(4) 0.037(4) -0.008(4)
C183 0.083(6) 0.077(6) 0.069(5) 0.005(4) 0.052(5) 0.046(5)
C185 0.077(6) 0.024(4) 0.108(7) -0.011(4) 0.031(6) 0.003(4)
C186 0.091(6) 0.024(4) 0.052(4) 0.002(3) 0.003(4) 0.017(4)
B1 0.018(3) 0.023(3) 0.019(3) 0.001(2) 0.010(2) -0.001(2)
B2 0.027(3) 0.030(4) 0.025(3) -0.005(3) 0.010(3) 0.006(3)

loop_
_atom_type_symbol
_atom_type_description
_atom_type_scat_dispersion_real
_atom_type_scat_dispersion_imag
_atom_type_scat_source
C C 0.0033 0.0016 'International Tables Vol C Tables 4.2.6.8 and 6.1.1.4'
H H 0.0000 0.0000 'International Tables Vol C Tables 4.2.6.8 and 6.1.1.4'
B B 0.0013 0.0007 'International Tables Vol C Tables 4.2.6.8 and 6.1.1.4'
Ir Ir -1.4442 7.9887 'International Tables Vol C Tables 4.2.6.8 and 6.1.1.4'
N N 0.0061 0.0033 'International Tables Vol C Tables 4.2.6.8 and 6.1.1.4'
O O 0.0106 0.0060 'International Tables Vol C Tables 4.2.6.8 and 6.1.1.4'

loop_
_geom_angle_atom_site_label_1
_geom_angle_atom_site_label_2
_geom_angle_atom_site_label_3
_geom_angle
C16 Ir1 C8 87.22(18)
C16 Ir1 N1 81.00(17)
C8 Ir1 N1 102.22(17)
C16 Ir1 N2 102.31(17)
C8 Ir1 N2 80.42(17)
N1 Ir1 N2 175.93(14)
C16 Ir1 O5 91.07(17)
C8 Ir1 O5 172.93(15)
N1 Ir1 O5 84.27(15)
N2 Ir1 O5 93.26(15)
C16 Ir1 O6 172.51(15)
C8 Ir1 O6 94.17(15)
N1 Ir1 O6 91.51(14)
N2 Ir1 O6 85.18(14)
O5 Ir1 O6 88.41(14)
C11 O1 C28 122.0(4)
C41 O2 C31 115.4(4)
C10 O3 C22 122.1(4)
C60 O4 C30 117.7(4)
C54 O5 Ir1 124.6(4)
C51 O6 Ir1 122.9(4)
C39 N1 C27 118.3(4)
C39 N1 Ir1 124.8(3)
C27 N1 Ir1 116.7(3)
C36 N2 C18 120.4(4)
C36 N2 Ir1 123.6(3)
C18 N2 Ir1 115.5(3)
C57 N5 C21 118.0(5)
C57 N5 B1 120.9(4)
C21 N5 B1 120.7(4)
C53 N6 C43 117.9(5)
C53 N6 B2 120.7(4)
C43 N6 B2 121.4(4)
C22 C8 C19 115.0(4)
C22 C8 Ir1 131.3(3)
C19 C8 Ir1 113.5(3)
O3 C10 C62 112.2(5)
O3 C10 C37 124.4(4)
C62 C10 C37 123.4(5)
O1 C11 C20 125.9(4)
O1 C11 C65 112.9(4)
C20 C11 C65 121.3(5)
C47 C14 C20 122.0(5)
C47 C14 H14 119.0
C20 C14 H14 119.0
C28 C16 C46 115.1(4)
C28 C16 Ir1 132.6(3)
C46 C16 Ir1 112.3(3)
C34 C17 C26 118.1(5)
C34 C17 H17 120.9
C26 C17 H17 120.9
N2 C18 C26 119.8(4)
N2 C18 C19 114.7(4)
C26 C18 C19 125.5(5)
C23 C19 C8 122.9(4)
C23 C19 C18 121.7(4)
C8 C19 C18 115.4(4)
C11 C20 C14 116.7(4)
C11 C20 B1 118.5(4)
C14 C20 B1 124.8(4)
N5 C21 C44 122.7(5)
N5 C21 H21 118.7
C44 C21 H21 118.7
C8 C22 C24 125.4(4)
C8 C22 O3 115.6(4)
C24 C22 O3 119.0(4)
C30 C23 C19 117.3(4)
C30 C23 H23 121.4
C19 C23 H23 121.4
C30 C24 C22 115.6(5)
C30 C24 B2 119.8(5)
C22 C24 B2 124.4(4)
C35 C25 C41 113.9(5)
C35 C25 B1 129.3(4)
C41 C25 B1 116.6(4)
C17 C26 C18 120.2(5)
C17 C26 H26 119.9
C18 C26 H26 119.9
N1 C27 C45 121.3(4)
N1 C27 C46 113.6(4)
C45 C27 C46 125.1(5)
O1 C28 C16 117.0(4)
O1 C28 C32 118.4(4)
C16 C28 C32 124.6(4)
C41 C29 C56 119.5(5)
C41 C29 H29 120.3
C56 C29 H29 120.3
C23 C30 C24 123.4(5)
C23 C30 O4 115.7(4)
C24 C30 O4 120.9(5)
C40 C31 C32 122.4(4)
C40 C31 O2 117.3(4)
C32 C31 O2 120.3(4)
C31 C32 C28 117.0(4)
C31 C32 B1 118.4(4)
C28 C32 B1 124.6(4)
C17 C34 C36 120.2(5)
C17 C34 H34 119.9
C36 C34 H34 119.9
C48 C35 C25 123.6(5)
C48 C35 H35 118.2
C25 C35 H35 118.2
N2 C36 C34 121.1(5)
N2 C36 H36 119.4
C34 C36 H36 119.4
C10 C37 C67 115.9(5)
C10 C37 B2 118.9(5)
C67 C37 B2 125.1(5)
C51 C38 C54 129.6(5)
C51 C38 H38 115.2
C54 C38 H38 115.2
N1 C39 C49 123.1(5)
N1 C39 H39 118.4
C49 C39 H39 118.4
C31 C40 C46 119.1(4)
C31 C40 H40 120.4
C46 C40 H40 120.4
C29 C41 O2 115.5(5)
C29 C41 C25 124.0(5)
O2 C41 C25 120.5(4)
C51 C42 H42A 109.5
C51 C42 H42B 109.5
H42A C42 H42B 109.5
C51 C42 H42C 109.5
H42A C42 H42C 109.5
H42B C42 H42C 109.5
N6 C43 C58 121.8(6)
N6 C43 H43 119.1
C58 C43 H43 119.1
C59 C44 C21 119.1(5)
C59 C44 H44 120.5
C21 C44 H44 120.5
C27 C45 C50 119.2(5)
C27 C45 H45 120.4
C50 C45 H45 120.4
C40 C46 C16 121.8(4)
C40 C46 C27 122.2(4)
C16 C46 C27 115.8(4)
C55 C47 C14 120.1(5)
C55 C47 H47 120.0
C14 C47 H47 120.0
C56 C48 C35 119.5(5)
C56 C48 H48 120.2
C35 C48 H48 120.2
C39 C49 C50 118.7(5)
C39 C49 H49 120.7
C50 C49 H49 120.7
C49 C50 C45 119.2(4)
C49 C50 H50 120.4
C45 C50 H50 120.4
O6 C51 C38 127.6(5)
O6 C51 C42 113.9(6)
C38 C51 C42 118.4(5)
N6 C53 C64 123.2(5)
N6 C53 H53 118.4
C64 C53 H53 118.4
O5 C54 C38 126.6(6)
O5 C54 C68 113.7(6)
C38 C54 C68 119.6(6)
C65 C55 C47 120.1(5)
C65 C55 H55 120.0
C47 C55 H55 120.0
C48 C56 C29 119.4(5)
C48 C56 H56 120.3
C29 C56 H56 120.3
N5 C57 C186 122.2(6)
N5 C57 H57 118.9
C186 C57 H57 118.9
C43 C58 C69 119.1(6)
C43 C58 H58 120.4
C69 C58 H58 120.4
C186 C59 C44 118.4(6)
C186 C59 H59 120.8
C44 C59 H59 120.8
O4 C60 C61 124.3(5)
O4 C60 C75 112.9(6)
C61 C60 C75 122.7(6)
C60 C61 C77 114.1(6)
C60 C61 B2 116.9(5)
C77 C61 B2 129.0(6)
C63 C62 C10 119.5(6)
C63 C62 H62 120.3
C10 C62 H62 120.3
C62 C63 C183 119.7(6)
C62 C63 H63 120.1
C183 C63 H63 120.1
C53 C64 C69 119.4(6)
C53 C64 H64 120.3
C69 C64 H64 120.3
C55 C65 C11 119.9(5)
C55 C65 H65 120.1
C11 C65 H65 120.1
C37 C67 C183 122.5(7)
C37 C67 H67 118.8
C183 C67 H67 118.8
C54 C68 H68A 109.5
C54 C68 H68B 109.5
H68A C68 H68B 109.5
C54 C68 H68C 109.5
H68A C68 H68C 109.5
H68B C68 H68C 109.5
C64 C69 C58 118.5(6)
C64 C69 H69 120.8
C58 C69 H69 120.8
C75 C70 C185 119.0(8)
C75 C70 H70 120.5
C185 C70 H70 120.5
C70 C75 C60 120.6(8)
C70 C75 H75 119.7
C60 C75 H75 119.7
C185 C77 C61 123.6(8)
C185 C77 H77 118.2
C61 C77 H77 118.2
C63 C183 C67 118.7(6)
C63 C183 H183 120.7
C67 C183 H183 120.7
C77 C185 C70 120.0(8)
C77 C185 H185 120.0
C70 C185 H185 120.0
C59 C186 C57 119.6(6)
C59 C186 H186 120.2
C57 C186 H186 120.2
C32 B1 C20 108.3(4)
C32 B1 C25 106.3(4)
C20 B1 C25 119.7(4)
C32 B1 N5 108.9(4)
C20 B1 N5 106.1(4)
C25 B1 N5 107.3(4)
C24 B2 C61 108.7(5)
C24 B2 C37 107.6(4)
C61 B2 C37 122.2(5)
C24 B2 N6 106.2(4)
C61 B2 N6 108.0(4)
C37 B2 N6 103.0(5)

loop_
_geom_bond_atom_site_label_1
_geom_bond_atom_site_label_2
_geom_bond_distance
Ir1 C16 2.025(5)
Ir1 C8 2.021(5)
Ir1 N1 2.025(4)
Ir1 N2 2.047(4)
Ir1 O5 2.139(4)
Ir1 O6 2.157(3)
O1 C11 1.356(6)
O1 C28 1.396(6)
O2 C41 1.406(6)
O2 C31 1.406(6)
O3 C10 1.385(6)
O3 C22 1.406(5)
O4 C60 1.385(7)
O4 C30 1.392(6)
O5 C54 1.258(7)
O6 C51 1.260(7)
N1 C39 1.356(7)
N1 C27 1.357(6)
N2 C36 1.339(6)
N2 C18 1.353(6)
N5 C57 1.320(7)
N5 C21 1.336(6)
N5 B1 1.658(7)
N6 C53 1.337(7)
N6 C43 1.332(7)
N6 B2 1.688(7)
C8 C22 1.381(7)
C8 C19 1.419(6)
C10 C62 1.368(7)
C10 C37 1.392(8)
C11 C20 1.401(7)
C11 C65 1.409(7)
C14 C47 1.384(7)
C14 C20 1.408(7)
C14 H14 0.9300
C16 C28 1.373(6)
C16 C46 1.441(7)
C17 C34 1.376(8)
C17 C26 1.388(7)
C17 H17 0.9300
C18 C26 1.415(6)
C18 C19 1.449(7)
C19 C23 1.392(7)
C20 B1 1.602(7)
C21 C44 1.373(8)
C21 H21 0.9300
C22 C24 1.397(7)
C23 C30 1.392(7)
C23 H23 0.9300
C24 C30 1.384(7)
C24 B2 1.575(8)
C25 C35 1.398(7)
C25 C41 1.421(7)
C25 B1 1.598(7)
C26 H26 0.9300
C27 C45 1.384(7)
C27 C46 1.459(7)
C28 C32 1.405(6)
C29 C41 1.364(8)
C29 C56 1.390(8)
C29 H29 0.9300
C31 C40 1.367(7)
C31 C32 1.386(7)
C32 B1 1.591(7)
C34 C36 1.402(7)
C34 H34 0.9300
C35 C48 1.385(7)
C35 H35 0.9300
C36 H36 0.9300
C37 C67 1.384(8)
C37 B2 1.640(8)
C38 C51 1.375(9)
C38 C54 1.355(9)
C38 H38 0.9300
C39 C49 1.375(8)
C39 H39 0.9300
C40 C46 1.390(7)
C40 H40 0.9300
C42 C51 1.560(8)
C42 H42A 0.9600
C42 H42B 0.9600
C42 H42C 0.9600
C43 C58 1.393(8)
C43 H43 0.9300
C44 C59 1.367(8)
C44 H44 0.9300
C45 C50 1.404(7)
C45 H45 0.9300
C47 C55 1.381(8)
C47 H47 0.9300
C48 C56 1.388(8)
C48 H48 0.9300
C49 C50 1.376(8)
C49 H49 0.9300
C50 H50 0.9300
C53 C64 1.360(8)
C53 H53 0.9300
C54 C68 1.514(9)
C55 C65 1.377(8)
C55 H55 0.9300
C56 H56 0.9300
C57 C186 1.382(8)
C57 H57 0.9300
C58 C69 1.375(9)
C58 H58 0.9300
C59 C186 1.363(9)
C59 H59 0.9300
C60 C61 1.382(9)
C60 C75 1.417(8)
C61 C77 1.413(9)
C61 B2 1.585(9)
C62 C63 1.393(8)
C62 H62 0.9300
C63 C183 1.380(10)
C63 H63 0.9300
C64 C69 1.366(8)
C64 H64 0.9300
C65 H65 0.9300
C67 C183 1.412(10)
C67 H67 0.9300
C68 H68A 0.9600
C68 H68B 0.9600
C68 H68C 0.9600
C69 H69 0.9300
C70 C75 1.342(11)
C70 C185 1.390(13)
C70 H70 0.9300
C75 H75 0.9300
C77 C185 1.370(11)
C77 H77 0.9300
C183 H183 0.9300
C185 H185 0.9300
C186 H186 0.9300

loop_
_geom_torsion_atom_site_label_1
_geom_torsion_atom_site_label_2
_geom_torsion_atom_site_label_3
_geom_torsion_atom_site_label_4
_geom_torsion
C22 O3 C10 C62 168.7(4)
C22 O3 C10 C37 -12.1(8)
C28 O1 C11 C20 13.1(8)
C28 O1 C11 C65 -167.7(5)
C36 N2 C18 C26 0.2(7)
Ir1 N2 C18 C26 -172.6(3)
C36 N2 C18 C19 -179.8(4)
Ir1 N2 C18 C19 7.4(5)
C22 C8 C19 C23 -3.1(6)
Ir1 C8 C19 C23 -178.8(3)
C22 C8 C19 C18 177.0(4)
Ir1 C8 C19 C18 1.3(5)
N2 C18 C19 C23 174.4(4)
C26 C18 C19 C23 -5.6(7)
N2 C18 C19 C8 -5.7(6)
C26 C18 C19 C8 174.3(4)
O1 C11 C20 C14 178.4(5)
C65 C11 C20 C14 -0.9(8)
O1 C11 C20 B1 0.6(8)
C65 C11 C20 B1 -178.6(5)
C47 C14 C20 C11 1.7(8)
C47 C14 C20 B1 179.3(5)
C57 N5 C21 C44 -0.5(8)
B1 N5 C21 C44 -172.7(4)
C19 C8 C22 C24 -3.4(7)
Ir1 C8 C22 C24 171.3(4)
C19 C8 C22 O3 177.5(4)
Ir1 C8 C22 O3 -7.8(6)
C10 O3 C22 C8 -174.6(4)
C10 O3 C22 C24 6.3(7)
C8 C19 C23 C30 4.4(7)
C18 C19 C23 C30 -175.8(4)
C8 C22 C24 C30 8.0(7)
O3 C22 C24 C30 -172.9(4)
C8 C22 C24 B2 -167.3(5)
O3 C22 C24 B2 11.8(7)
C34 C17 C26 C18 1.5(8)
N2 C18 C26 C17 -0.9(7)
C19 C18 C26 C17 179.0(4)
C39 N1 C27 C45 3.3(8)
Ir1 N1 C27 C45 -171.8(4)
C39 N1 C27 C46 -176.4(5)
Ir1 N1 C27 C46 8.5(6)
C11 O1 C28 C16 168.5(4)
C11 O1 C28 C32 -12.5(7)
C46 C16 C28 O1 -178.7(4)
Ir1 C16 C28 O1 -0.8(7)
C46 C16 C28 C32 2.4(8)
Ir1 C16 C28 C32 -179.8(4)
C19 C23 C30 C24 0.7(7)
C19 C23 C30 O4 177.9(4)
C22 C24 C30 C23 -6.4(7)
B2 C24 C30 C23 169.1(5)
C22 C24 C30 O4 176.5(4)
B2 C24 C30 O4 -8.0(7)
C60 O4 C30 C23 160.4(4)
C60 O4 C30 C24 -22.3(7)
C41 O2 C31 C40 -140.7(5)
C41 O2 C31 C32 37.0(7)
C40 C31 C32 C28 1.6(8)
O2 C31 C32 C28 -176.0(5)
C40 C31 C32 B1 -179.6(5)
O2 C31 C32 B1 2.8(8)
O1 C28 C32 C31 177.7(5)
C16 C28 C32 C31 -3.4(8)
O1 C28 C32 B1 -1.0(7)
C16 C28 C32 B1 177.9(5)
C26 C17 C34 C36 -1.4(8)
C41 C25 C35 C48 2.4(7)
B1 C25 C35 C48 176.2(5)
C18 N2 C36 C34 -0.1(7)
Ir1 N2 C36 C34 172.2(4)
C17 C34 C36 N2 0.7(8)
O3 C10 C37 C67 -177.4(6)
C62 C10 C37 C67 1.7(9)
O3 C10 C37 B2 -0.1(8)
C62 C10 C37 B2 179.0(5)
C27 N1 C39 C49 -3.1(8)
Ir1 N1 C39 C49 171.6(4)
C32 C31 C40 C46 0.9(9)
O2 C31 C40 C46 178.6(5)
C56 C29 C41 O2 -176.5(5)
C56 C29 C41 C25 1.9(9)
C31 O2 C41 C29 140.2(5)
C31 O2 C41 C25 -38.3(7)
C35 C25 C41 C29 -3.8(8)
B1 C25 C41 C29 -178.4(5)
C35 C25 C41 O2 174.5(4)
B1 C25 C41 O2 -0.1(7)
C53 N6 C43 C58 -0.4(9)
B2 N6 C43 C58 178.3(6)
N5 C21 C44 C59 -0.9(8)
N1 C27 C45 C50 -1.2(9)
C46 C27 C45 C50 178.5(6)
C31 C40 C46 C16 -2.0(8)
C31 C40 C46 C27 -177.1(5)
C28 C16 C46 C40 0.4(8)
Ir1 C16 C46 C40 -177.9(4)
C28 C16 C46 C27 175.8(5)
Ir1 C16 C46 C27 -2.5(6)
N1 C27 C46 C40 171.6(5)
C45 C27 C46 C40 -8.1(9)
N1 C27 C46 C16 -3.8(7)
C45 C27 C46 C16 176.5(5)
C20 C14 C47 C55 -1.7(9)
C25 C35 C48 C56 0.8(8)
N1 C39 C49 C50 0.6(9)
C39 C49 C50 C45 1.6(9)
C27 C45 C50 C49 -1.3(9)
Ir1 O6 C51 C38 -3.9(8)
Ir1 O6 C51 C42 172.6(3)
C54 C38 C51 O6 0.8(11)
C54 C38 C51 C42 -175.5(6)
C43 N6 C53 C64 0.8(9)
B2 N6 C53 C64 -177.8(5)
Ir1 O5 C54 C38 -4.6(9)
Ir1 O5 C54 C68 173.9(4)
C51 C38 C54 O5 4.1(11)
C51 C38 C54 C68 -174.2(6)
C14 C47 C55 C65 0.8(11)
C35 C48 C56 C29 -2.9(8)
C41 C29 C56 C48 1.5(9)
C21 N5 C57 C186 1.3(12)
B1 N5 C57 C186 173.5(7)
N6 C43 C58 C69 -1.9(10)
C21 C44 C59 C186 1.5(10)
C30 O4 C60 C61 28.7(7)
C30 O4 C60 C75 -154.1(5)
O4 C60 C61 C77 177.7(5)
C75 C60 C61 C77 0.8(8)
O4 C60 C61 B2 -3.2(8)
C75 C60 C61 B2 180.0(5)
O3 C10 C62 C63 179.4(5)
C37 C10 C62 C63 0.2(9)
C10 C62 C63 C183 -4.6(10)
N6 C53 C64 C69 1.0(10)
C47 C55 C65 C11 0.1(11)
O1 C11 C65 C55 -179.3(6)
C20 C11 C65 C55 0.0(9)
C10 C37 C67 C183 0.8(10)
B2 C37 C67 C183 -176.3(7)
C53 C64 C69 C58 -3.3(10)
C43 C58 C69 C64 3.7(10)
C185 C70 C75 C60 -2.1(11)
O4 C60 C75 C70 -177.0(6)
C61 C60 C75 C70 0.2(9)
C60 C61 C77 C185 0.1(10)
B2 C61 C77 C185 -178.9(7)
C62 C63 C183 C67 6.9(12)
C37 C67 C183 C63 -5.1(13)
C61 C77 C185 C70 -2.0(12)
C75 C70 C185 C77 3.0(13)
C44 C59 C186 C57 -0.7(13)
N5 C57 C186 C59 -0.7(14)
C31 C32 B1 C20 -166.5(5)
C28 C32 B1 C20 12.2(7)
C31 C32 B1 C25 -36.7(6)
C28 C32 B1 C25 142.0(5)
C31 C32 B1 N5 78.6(6)
C28 C32 B1 N5 -102.7(5)
C11 C20 B1 C32 -11.7(6)
C14 C20 B1 C32 170.7(5)
C11 C20 B1 C25 -133.6(5)
C14 C20 B1 C25 48.9(7)
C11 C20 B1 N5 105.0(5)
C14 C20 B1 N5 -72.5(6)
C35 C25 B1 C32 -138.9(5)
C41 C25 B1 C32 34.8(6)
C35 C25 B1 C20 -16.0(8)
C41 C25 B1 C20 157.6(5)
C35 C25 B1 N5 104.8(6)
C41 C25 B1 N5 -81.6(5)
C57 N5 B1 C32 26.5(7)
C21 N5 B1 C32 -161.5(4)
C57 N5 B1 C20 -89.9(6)
C21 N5 B1 C20 82.2(5)
C57 N5 B1 C25 141.1(6)
C21 N5 B1 C25 -46.9(6)
C30 C24 B2 C61 29.8(6)
C22 C24 B2 C61 -155.1(5)
C30 C24 B2 C37 164.1(5)
C22 C24 B2 C37 -20.8(7)
C30 C24 B2 N6 -86.1(6)
C22 C24 B2 N6 88.9(5)
C60 C61 B2 C24 -24.0(6)
C77 C61 B2 C24 155.0(6)
C60 C61 B2 C37 -150.2(5)
C77 C61 B2 C37 28.8(9)
C60 C61 B2 N6 90.8(6)
C77 C61 B2 N6 -90.2(7)
C10 C37 B2 C24 14.6(7)
C67 C37 B2 C24 -168.3(6)
C10 C37 B2 C61 141.3(5)
C67 C37 B2 C61 -41.6(9)
C10 C37 B2 N6 -97.4(5)
C67 C37 B2 N6 79.7(7)
C53 N6 B2 C24 -42.1(7)
C43 N6 B2 C24 139.3(5)
C53 N6 B2 C61 -158.5(5)
C43 N6 B2 C61 22.9(7)
C53 N6 B2 C37 70.9(6)
C43 N6 B2 C37 -107.7(5)

loop_
_platon_squeeze_void_nr
_platon_squeeze_void_average_x
_platon_squeeze_void_average_y
_platon_squeeze_void_average_z
_platon_squeeze_void_volume
_platon_squeeze_void_count_electrons
_platon_squeeze_void_content
1 0.500 0.068 0.719 2468 766 ' '
